data_7155288
loop_
_publ_author_name
'Miles-Barrett, Daniel M'
'Neal, Andrew R.'
'Hand, Calum'
'Montgomery, James R. D.'
'Panovic, Isabella'
'Ojo, O. Stephen'
'Lancefield, Christopher S.'
'Cordes, David B.'
'Slawin, Alexandra M. Z.'
'Lebl, Tomas'
'Westwood, Nicholas J.'

_publ_section_title
;
 The synthesis and analysis of lignin-bound Hibbert ketone structures in
 technical lignins.
;
_journal_issue 42
_journal_name_full 'Organic &amp; biomolecular chemistry'
_journal_page_first 10023
_journal_page_last 10030
_journal_paper_doi 10.1039/c6ob01915c
_journal_volume 14
_journal_year 2016
_chemical_formula_moiety 'C11 H14 O5'
_chemical_formula_sum 'C11 H14 O5'
_chemical_formula_weight 226.23
_space_group_crystal_system monoclinic
_space_group_IT_number 14
_space_group_name_Hall '-P 2ybc'
_space_group_name_H-M_alt 'P 1 21/c 1'
_symmetry_space_group_name_Hall '-P 2ybc'
_symmetry_space_group_name_H-M 'P 1 21/c 1'
_atom_sites_solution_hydrogens geom
_atom_sites_solution_primary direct
_atom_sites_solution_secondary difmap
_audit_creation_date 2016-08-19
_audit_creation_method 'by CrystalStructure 4.2'
_audit_update_record
;
2016-08-19 deposited with the CCDC.
2016-09-22 downloaded from the CCDC.
;
_cell_angle_alpha 90.0000
_cell_angle_beta 90.113(6)
_cell_angle_gamma 90.0000
_cell_formula_units_Z 4
_cell_length_a 7.9885(19)
_cell_length_b 10.680(3)
_cell_length_c 12.967(3)
_cell_measurement_reflns_used 1099
_cell_measurement_temperature 173
_cell_measurement_theta_max 46.80
_cell_measurement_theta_min 18.30
_cell_volume 1106.3(5)
_computing_cell_refinement 'CrystalClear-SM Expert 2.1 b42'
_computing_data_collection 'CrystalClear-SM Expert 2.1 b42 (Rigaku, 2015)'
_computing_data_reduction 'CrystalClear-SM Expert 2.1 b42'
_computing_molecular_graphics 'CrystalStructure 4.2'
_computing_publication_material 'CrystalStructure 4.2 (Rigaku, 2015)'
_computing_structure_refinement 'SHELXL Version 2014/7 (Sheldrick, 2008)'
_computing_structure_solution 'SIR2011 (Burla, et al., 2012)'
_diffrn_ambient_temperature 173
_diffrn_detector_area_resol_mean 5.814
_diffrn_measured_fraction_theta_full 0.993
_diffrn_measured_fraction_theta_max 0.991
_diffrn_measurement_device_type 'Rigaku XtaLAB P100'
_diffrn_measurement_method \w
_diffrn_radiation_type 'Cu K\a'
_diffrn_radiation_wavelength 1.54187
_diffrn_reflns_av_R_equivalents 0.1003
_diffrn_reflns_Laue_measured_fraction_full 0.993
_diffrn_reflns_Laue_measured_fraction_max 0.991
_diffrn_reflns_limit_h_max 9
_diffrn_reflns_limit_h_min -9
_diffrn_reflns_limit_k_max 12
_diffrn_reflns_limit_k_min -12
_diffrn_reflns_limit_l_max 15
_diffrn_reflns_limit_l_min -12
_diffrn_reflns_number 11222
_diffrn_reflns_point_group_measured_fraction_full 0.993
_diffrn_reflns_point_group_measured_fraction_max 0.991
_diffrn_reflns_theta_full 67.687
_diffrn_reflns_theta_max 68.030
_diffrn_reflns_theta_min 5.366
_diffrn_standards_number 0
_exptl_absorpt_coefficient_mu 0.913
_exptl_absorpt_correction_T_max 0.955
_exptl_absorpt_correction_T_min 0.762
_exptl_absorpt_correction_type multi-scan
_exptl_absorpt_process_details 'REQAB (Rigaku, 1998)'
_exptl_crystal_colour colorless
_exptl_crystal_density_diffrn 1.358
_exptl_crystal_density_method 'not measured'
_exptl_crystal_description prism
_exptl_crystal_F_000 480.00
_exptl_crystal_recrystallization_method 'Re-crystallisation from solvent: Acetone'
_exptl_crystal_size_max 0.090
_exptl_crystal_size_mid 0.050
_exptl_crystal_size_min 0.050
_refine_diff_density_max 0.26
_refine_diff_density_min -0.28
_refine_ls_extinction_coef 0.0148(18)
_refine_ls_extinction_method SHELXL
_refine_ls_goodness_of_fit_ref 1.102
_refine_ls_hydrogen_treatment mixed
_refine_ls_number_parameters 156
_refine_ls_number_reflns 2005
_refine_ls_number_restraints 2
_refine_ls_R_factor_all 0.0570
_refine_ls_R_factor_gt 0.0551
_refine_ls_shift/su_max 0.000
_refine_ls_structure_factor_coef Fsqd
_refine_ls_weighting_details 'w = 1/[\s^2^(Fo^2^)+(0.0865P)^2^+0.0532P] where P=(Fo^2^+2Fc^2^)/3'
_refine_ls_weighting_scheme calc
_refine_ls_wR_factor_gt 0.1443
_refine_ls_wR_factor_ref 0.1468
_reflns_Friedel_coverage 0.000
_reflns_number_gt 1834
_reflns_number_total 2005
_reflns_threshold_expression F^2^>2.0\s(F^2^)
_cod_data_source_file c6ob01915c2.cif
_cod_data_source_block 2
_cod_depositor_comments 'Adding full bibliography for 7155287--7155288.cif.'
_cod_database_code 7155288

loop_
_space_group_symop_id
_space_group_symop_operation_xyz
1 +X,+Y,+Z
2 -X,1/2+Y,1/2-Z
3 -X,-Y,-Z
4 +X,-1/2-Y,-1/2+Z

loop_
_atom_site_label
_atom_site_type_symbol
_atom_site_fract_x
_atom_site_fract_y
_atom_site_fract_z
_atom_site_U_iso_or_equiv
_atom_site_adp_type
_atom_site_occupancy
_atom_site_site_symmetry_order
_atom_site_calc_flag
_atom_site_refinement_flags_posn
_atom_site_refinement_flags_adp
O1 O 0.17789(11) 0.07301(10) 0.66965(7) 0.0374(3) Uani 1 1 d D .
H1 H 0.177(3) 0.0343(19) 0.7330(13) 0.068(6) Uiso 1 1 d D .
O2 O 0.43333(12) -0.00421(9) 0.78853(7) 0.0393(3) Uani 1 1 d . .
O6 O 0.22440(12) 0.18405(10) 0.49197(7) 0.0385(3) Uani 1 1 d . .
O9 O 0.88776(13) 0.36932(10) 0.47905(8) 0.0452(4) Uani 1 1 d . .
O10 O 0.96728(13) 0.45839(10) 0.66709(8) 0.0427(4) Uani 1 1 d D .
H10 H 0.990(3) 0.493(2) 0.6028(14) 0.081(7) Uiso 1 1 d D .
C1 C 0.33902(16) 0.09294(12) 0.63959(10) 0.0300(4) Uani 1 1 d . .
C2 C 0.47585(17) 0.05559(12) 0.69872(10) 0.0308(4) Uani 1 1 d . .
C3 C 0.63863(16) 0.07689(12) 0.66521(10) 0.0330(4) Uani 1 1 d . .
H3 H 0.7312 0.0529 0.7068 0.040 Uiso 1 1 calc R U
C4 C 0.66430(16) 0.13374(12) 0.57014(10) 0.0319(4) Uani 1 1 d . .
C5 C 0.52843(17) 0.17109(12) 0.51034(10) 0.0311(4) Uani 1 1 d . .
H5 H 0.5467 0.2105 0.4456 0.037 Uiso 1 1 calc R U
C6 C 0.36621(17) 0.15105(12) 0.54485(10) 0.0305(4) Uani 1 1 d . .
C7 C 0.5648(2) -0.03768(16) 0.85687(11) 0.0456(4) Uani 1 1 d . .
H7A H 0.6280 0.0374 0.8761 0.055 Uiso 1 1 calc R U
H7B H 0.6396 -0.0974 0.8228 0.055 Uiso 1 1 calc R U
H7C H 0.5176 -0.0762 0.9190 0.055 Uiso 1 1 calc R U
C8 C 0.84012(17) 0.15735(13) 0.53102(11) 0.0352(4) Uani 1 1 d . .
H8A H 0.9199 0.1023 0.5680 0.042 Uiso 1 1 calc R U
H8B H 0.8459 0.1371 0.4566 0.042 Uiso 1 1 calc R U
C9 C 0.88831(15) 0.29233(13) 0.54758(10) 0.0331(4) Uani 1 1 d . .
C10 C 0.93763(19) 0.32917(13) 0.65488(11) 0.0398(4) Uani 1 1 d . .
H10A H 0.8477 0.3036 0.7029 0.048 Uiso 1 1 calc R U
H10B H 1.0403 0.2829 0.6743 0.048 Uiso 1 1 calc R U
C11 C 0.24582(19) 0.24698(15) 0.39651(11) 0.0419(4) Uani 1 1 d . .
H11A H 0.3002 0.3279 0.4085 0.050 Uiso 1 1 calc R U
H11B H 0.1363 0.2605 0.3642 0.050 Uiso 1 1 calc R U
H11C H 0.3158 0.1960 0.3509 0.050 Uiso 1 1 calc R U

loop_
_atom_site_aniso_label
_atom_site_aniso_U_11
_atom_site_aniso_U_22
_atom_site_aniso_U_33
_atom_site_aniso_U_23
_atom_site_aniso_U_13
_atom_site_aniso_U_12
O1 0.0300(6) 0.0459(6) 0.0363(6) 0.0101(4) -0.0010(4) 0.0001(4)
O2 0.0392(6) 0.0451(6) 0.0335(6) 0.0104(4) -0.0061(4) -0.0002(4)
O6 0.0313(6) 0.0489(6) 0.0353(6) 0.0120(4) -0.0045(4) 0.0035(4)
O9 0.0462(7) 0.0436(7) 0.0457(7) 0.0098(5) -0.0056(5) -0.0058(5)
O10 0.0499(7) 0.0364(6) 0.0420(6) -0.0073(4) 0.0071(5) -0.0053(4)
C1 0.0300(7) 0.0277(7) 0.0323(7) -0.0005(5) -0.0024(5) -0.0008(5)
C2 0.0370(7) 0.0262(7) 0.0291(7) 0.0012(5) -0.0048(5) -0.0011(5)
C3 0.0324(7) 0.0309(7) 0.0359(8) -0.0005(5) -0.0094(5) 0.0010(5)
C4 0.0309(7) 0.0276(7) 0.0372(7) -0.0032(5) -0.0040(5) -0.0007(5)
C5 0.0338(8) 0.0273(7) 0.0320(7) 0.0014(5) -0.0007(5) -0.0010(5)
C6 0.0303(7) 0.0283(7) 0.0330(7) 0.0008(5) -0.0067(5) 0.0015(5)
C7 0.0511(9) 0.0516(9) 0.0340(8) 0.0083(6) -0.0095(7) 0.0059(7)
C8 0.0295(7) 0.0350(8) 0.0412(8) -0.0032(6) -0.0025(6) -0.0006(5)
C9 0.0227(7) 0.0364(8) 0.0401(8) 0.0012(6) -0.0007(5) 0.0008(5)
C10 0.0459(9) 0.0336(8) 0.0399(8) -0.0024(6) -0.0033(6) -0.0009(6)
C11 0.0397(8) 0.0523(9) 0.0338(8) 0.0117(6) -0.0032(6) 0.0073(7)

loop_
_atom_type_symbol
_atom_type_description
_atom_type_scat_dispersion_real
_atom_type_scat_dispersion_imag
_atom_type_scat_source
C C 0.0181 0.0091
;
International Tables for Crystallography
(Vol. C, Tables 4.2.6.8 and 6.1.1.4)
;
H H 0.0000 0.0000
;
International Tables for Crystallography
(Vol. C, Table 6.1.1.4)
;
O O 0.0492 0.0322
;
International Tables for Crystallography
(Vol. C, Tables 4.2.6.8 and 6.1.1.4)
;

loop_
_geom_angle_atom_site_label_1
_geom_angle_atom_site_label_2
_geom_angle_atom_site_label_3
_geom_angle
C1 O1 H1 109.7(13)
C2 O2 C7 117.61(11)
C6 O6 C11 117.24(11)
C10 O10 H10 108.9(15)
O1 C1 C2 122.60(12)
O1 C1 C6 118.08(11)
C2 C1 C6 119.30(12)
O2 C2 C3 125.09(11)
O2 C2 C1 113.93(12)
C3 C2 C1 120.97(12)
C4 C3 C2 119.24(12)
C4 C3 H3 120.4
C2 C3 H3 120.4
C3 C4 C5 120.22(12)
C3 C4 C8 120.54(11)
C5 C4 C8 119.23(12)
C6 C5 C4 120.26(12)
C6 C5 H5 119.9
C4 C5 H5 119.9
O6 C6 C5 124.80(12)
O6 C6 C1 115.20(12)
C5 C6 C1 120.00(12)
O2 C7 H7A 109.5
O2 C7 H7B 109.5
H7A C7 H7B 109.5
O2 C7 H7C 109.5
H7A C7 H7C 109.5
H7B C7 H7C 109.5
C9 C8 C4 110.37(11)
C9 C8 H8A 109.6
C4 C8 H8A 109.6
C9 C8 H8B 109.6
C4 C8 H8B 109.6
H8A C8 H8B 108.1
O9 C9 C10 120.26(13)
O9 C9 C8 122.98(12)
C10 C9 C8 116.76(12)
O10 C10 C9 113.92(12)
O10 C10 H10A 108.8
C9 C10 H10A 108.8
O10 C10 H10B 108.8
C9 C10 H10B 108.8
H10A C10 H10B 107.7
O6 C11 H11A 109.5
O6 C11 H11B 109.5
H11A C11 H11B 109.5
O6 C11 H11C 109.5
H11A C11 H11C 109.5
H11B C11 H11C 109.5

loop_
_geom_bond_atom_site_label_1
_geom_bond_atom_site_label_2
_geom_bond_distance
O1 C1 1.3624(16)
O1 H1 0.919(15)
O2 C2 1.3715(16)
O2 C7 1.4186(17)
O6 C6 1.3692(16)
O6 C11 1.4192(17)
O9 C9 1.2107(17)
O10 C10 1.4091(18)
O10 H10 0.932(16)
C1 C2 1.3923(19)
C1 C6 1.3938(19)
C2 C3 1.3906(19)
C3 C4 1.3898(19)
C3 H3 0.9500
C4 C5 1.3911(19)
C4 C8 1.5153(18)
C5 C6 1.3883(19)
C5 H5 0.9500
C7 H7A 0.9800
C7 H7B 0.9800
C7 H7C 0.9800
C8 C9 1.5074(19)
C8 H8A 0.9900
C8 H8B 0.9900
C9 C10 1.498(2)
C10 H10A 0.9900
C10 H10B 0.9900
C11 H11A 0.9800
C11 H11B 0.9800
C11 H11C 0.9800

loop_
_geom_hbond_atom_site_label_D
_geom_hbond_atom_site_label_H
_geom_hbond_atom_site_label_A
_geom_hbond_site_symmetry_A
_geom_hbond_distance_DA
_geom_hbond_distance_DH
_geom_hbond_distance_HA
_geom_hbond_angle_DHA
_geom_hbond_publ_flag
O1 H1 O2 . 2.6848(14) 0.919(17) 2.21(2) 111.3(16) no
O1 H1 O10 2_646 2.7083(15) 0.919(17) 1.915(19) 143.3(18) no
O10 H10 O9 . 2.6922(16) 0.932(19) 2.23(2) 109.5(17) no
O10 H10 O9 3_766 2.8856(16) 0.932(19) 2.06(2) 147.2(19) no

loop_
_geom_torsion_atom_site_label_1
_geom_torsion_atom_site_label_2
_geom_torsion_atom_site_label_3
_geom_torsion_atom_site_label_4
_geom_torsion
C7 O2 C2 C3 5.62(19)
C7 O2 C2 C1 -175.71(12)
O1 C1 C2 O2 0.88(18)
C6 C1 C2 O2 -177.89(11)
O1 C1 C2 C3 179.61(12)
C6 C1 C2 C3 0.8(2)
O2 C2 C3 C4 177.09(11)
C1 C2 C3 C4 -1.5(2)
C2 C3 C4 C5 1.30(19)
C2 C3 C4 C8 -179.53(11)
C3 C4 C5 C6 -0.5(2)
C8 C4 C5 C6 -179.65(11)
C11 O6 C6 C5 -2.2(2)
C11 O6 C6 C1 178.11(12)
C4 C5 C6 O6 -179.92(12)
C4 C5 C6 C1 -0.2(2)
O1 C1 C6 O6 0.93(17)
C2 C1 C6 O6 179.76(11)
O1 C1 C6 C5 -178.81(11)
C2 C1 C6 C5 0.02(19)
C3 C4 C8 C9 -100.90(14)
C5 C4 C8 C9 78.29(15)
C4 C8 C9 O9 -102.28(14)
C4 C8 C9 C10 77.47(15)
O9 C9 C10 O10 4.91(19)
C8 C9 C10 O10 -174.84(11)
